data_1007232
loop_
_publ_author_name
'Thabet, H'
'Bdiri, M'
'Jouini, A'
'Durif, A'

_publ_section_title
;
Structure du tetrahydrazinium cyclotetraphosphate: (N H2 - N H3)4 P4 O12
;
_journal_coden_ASTM JSSCBI
_journal_name_full 'Journal of Solid State Chemistry'
_journal_page_first 211
_journal_page_last 220
_journal_paper_doi 10.1016/0022-4596(92)90177-W
_journal_volume 101
_journal_year 1992
_chemical_formula_structural '(N H2 N H3)4 (P4 O12)'
_chemical_formula_sum 'H20 N8 O12 P4'
_chemical_name_systematic 'Tetrahydrazinium cyclotetraphosphate'
_space_group_IT_number 2
_symmetry_cell_setting triclinic
_symmetry_Int_Tables_number 2
_symmetry_space_group_name_Hall '-P 1'
_symmetry_space_group_name_H-M 'P -1'
_cell_angle_alpha 114.27(1)
_cell_angle_beta 111.71(1)
_cell_angle_gamma 83.83(1)
_cell_formula_units_Z 1
_cell_length_a 7.661(1)
_cell_length_b 7.341(1)
_cell_length_c 8.518(1)
_cell_volume 405.2
_exptl_crystal_density_meas 1.8
_refine_ls_R_factor_all 0.025
_cod_database_code 1007232

loop_
_symmetry_equiv_pos_as_xyz
x,y,z
-x,-y,-z

loop_
_atom_site_aniso_label
_atom_site_aniso_B_11
_atom_site_aniso_B_12
_atom_site_aniso_B_13
_atom_site_aniso_B_22
_atom_site_aniso_B_23
_atom_site_aniso_B_33
P1 1.139(5) -0.103(4) 0.363(4) 1.068(5) 0.335(4) 1.167(5)
P2 1.292(5) 0.349(5) 0.500(4) 1.286(5) 0.566(4) 1.357(5)
O1 1.80(2) -0.26(1) 0.80(1) 1.75(2) 0.75(1) 1.84(2)
O2 1.83(2) -0.44(2) 0.18(2) 1.53(2) 0.23(1) 1.59(2)
O3 1.69(2) 0.05(1) 1.08(1) 1.28(2) 0.37(1) 2.22(2)
O4 1.38(2) -0.07(1) 0.26(1) 1.75(2) 1.13(1) 2.16(2)
O5 1.58(2) 0.58(2) 0.93(1) 1.55(2) 0.74(2) 1.88(2)
O6 3.04(3) 0.71(2) 0.84(2) 1.82(2) 1.06(1) 1.79(2)
N1 1.62(12) 0.04(2) 0.60(2) 1.68(2) 0.75(1) 1.86(2)
N2 2.43(3) -0.04(2) 0.87(2) 2.04(2) 0.86(2) 1.96(2)
N3 1.86(2) -0.03(2) 0.59(2) 1.88(2) 0.91(2) 2.09(2)
N4 1.86(2) -0.04(2) 0.49(2) 2.23(3) 0.74(2) 2.26(2)

loop_
_atom_site_label
_atom_site_type_symbol
_atom_site_symmetry_multiplicity
_atom_site_Wyckoff_symbol
_atom_site_fract_x
_atom_site_fract_y
_atom_site_fract_z
_atom_site_occupancy
_atom_site_attached_hydrogens
_atom_site_calc_flag
P1 P5+ 2 i 0.37840(3) 0.33493(3) 0.73991(3) 1. 0 d
P2 P5+ 2 i 0.72407(3) 0.28527(3) 0.01840(3) 1. 0 d
O1 O2- 2 i 0.49320(9) 0.4551(1) 0.70693(8) 1. 0 d
O2 O2- 2 i 0.7559(1) 0.8264(1) 0.41451(9) 1. 0 d
O3 O2- 2 i 0.73661(9) 0.5213(1) 0.13563(9) 1. 0 d
O4 O2- 2 i 0.48986(9) 0.76137(9) 0.12044(9) 1. 0 d
O5 O2- 2 i 0.85267(9) 0.2502(1) 0.91638(9) 1. 0 d
O6 O2- 2 i 0.2525(1) 0.8269(1) 0.86585(9) 1. 0 d
N1 N3- 2 i 0.2349(1) 0.2333(1) 0.0909(1) 1. 0 d
N2 N1- 2 i 0.2671(1) 0.2110(1) 0.2602(1) 1. 0 d
N3 N3- 2 i 0.6952(1) 0.2230(1) 0.4548(1) 1. 0 d
N4 N1- 2 i 0.1428(1) 0.6580(1) 0.3981(1) 1. 0 d
H1 H1+ 2 i 0.121(2) 0.257(2) 0.037(2) 1. 0 d
H2 H1+ 2 i 0.258(2) 0.123(2) 0.012(2) 1. 0 d
H3 H1+ 2 i 0.693(2) 0.669(2) 0.876(2) 1. 0 d
H4 H1+ 2 i 0.228(2) 0.313(3) 0.326(2) 1. 0 d
H5 H1+ 2 i 0.798(2) 0.892(2) 0.766(2) 1. 0 d
H6 H1+ 2 i 0.703(2) 0.098(2) 0.446(2) 1. 0 d
H7 H1+ 2 i 0.694(3) 0.222(3) 0.346(2) 1. 0 d
H8 H1+ 2 i 0.598(2) 0.272(3) 0.475(2) 1. 0 d
H9 H1+ 2 i 0.129(2) 0.670(3) 0.295(2) 1. 0 d
H10 H1+ 2 i 0.047(2) 0.708(3) 0.424(2) 1. 0 d

loop_
_atom_type_symbol
_atom_type_oxidation_number
P5+ 5.000
O2- -2.000
N3- -3.000
N1- -1.000
H1+ 1.000
